data_7249595
loop_
_publ_author_name
'Razquin-Bobillo, Laura'
'Garc\'ia, Jose Angel'
'Hern\'andez, Ricardo'
'Rodr\'iguez-Di\'eguez, Antonio'
'Cepeda, Javier'

_publ_section_title
;
 A family of luminescent heterometallic coordination polymers based on
 lanthanide(iii) ions and 6-methyl-2-oxonicotinate: near-infrared/visible
 emitters and colour fine-tuning
;
_journal_issue 47
_journal_name_full CrystEngComm
_journal_page_first 6707
_journal_page_last 6718
_journal_paper_doi 10.1039/D4CE00881B
_journal_volume 26
_journal_year 2024
_chemical_formula_moiety 'C28 H30 N4 Na O15 Tm, 8(H2 O)'
_chemical_formula_sum 'C28 H46 N4 Na O23 Tm'
_chemical_formula_weight 998.61
_chemical_name_systematic
'Poly{[bis(2-oxo-6-methyl-1H-pyridine-3-carboxylato-kO,kO')(mu-2-oxo-6-methyl-1H-pyridine-3-carboxylato-kO,kO':kO'')(mu-2-oxo-6-methyl-1H-pyridine-3-carboxylato-kO,kO':kO',kO'')triaquasodium(I)thulium(III)] octahydrate}'
_space_group_crystal_system orthorhombic
_space_group_IT_number 61
_space_group_name_Hall '-P 2ac 2ab'
_space_group_name_H-M_alt 'P b c a'
_atom_sites_solution_hydrogens mixed
_audit_creation_date 2024-03-08
_audit_creation_method
;
Olex2 1.5
(compiled 2023.08.24 svn.re1ec1418 for OlexSys, GUI svn.r6817)
;
_audit_update_record
;
2024-08-16 deposited with the CCDC.	2024-10-28 downloaded from the CCDC.
;
_cell_angle_alpha 90
_cell_angle_beta 90
_cell_angle_gamma 90
_cell_formula_units_Z 8
_cell_length_a 18.7780(6)
_cell_length_b 22.8484(6)
_cell_length_c 18.0407(6)
_cell_measurement_reflns_used 14641
_cell_measurement_temperature 130(2)
_cell_measurement_theta_max 27.2800
_cell_measurement_theta_min 1.7730
_cell_volume 7740.3(4)
_computing_cell_refinement 'CrysAlisPro 1.171.42.33a (Rigaku OD, 2021)'
_computing_data_collection 'CrysAlisPro 1.171.42.33a (Rigaku OD, 2021)'
_computing_data_reduction 'CrysAlisPro 1.171.42.33a (Rigaku OD, 2021)'
_computing_molecular_graphics 'Olex2 1.5 (Dolomanov et al., 2009)'
_computing_publication_material 'Olex2 1.5 (Dolomanov et al., 2009)'
_computing_structure_refinement 'SHELXL 2019/3 (Sheldrick, 2015)'
_computing_structure_solution 'SHELXT 2018/2 (Sheldrick, 2018)'
_diffrn_ambient_environment N~2~
_diffrn_ambient_temperature 130.00
_diffrn_detector 'CCD plate'
_diffrn_detector_area_resol_mean 16.2439
_diffrn_detector_type Eos
_diffrn_measured_fraction_theta_full 1.000
_diffrn_measured_fraction_theta_max 0.932
_diffrn_measurement_details
;
List of Runs (angles in degrees, time in seconds):

  # Type    Start    End  Width  t~exp~   \w     \q     \k     \f   Frames
#--------------------------------------------------------------------------
  1  \w    -24.00   1.00   1.00    5.00    --  -23.50 -95.00-176.00   25
  2  \w    -66.00 -41.00   1.00    5.00    --  -23.50-178.00 -30.00   25
  3  \w    -42.00 -10.00   1.00    5.00    --   24.74 -57.00 -30.00   32
  4  \w     30.00  59.00   1.00    5.00    --   24.74 -57.00 -30.00   29
  5  \w     44.00 105.00   1.00    5.00    --   24.74  77.00 -90.00   61
  6  \w    -14.00  30.00   1.00    5.00    --   24.74  77.00 -90.00   44
  7  \w    -11.00  15.00   1.00    5.00    --  -23.50 -99.00 -60.00   26
  8  \w    -37.00 -11.00   1.00    5.00    --  -23.50  38.00  30.00   26
  9  \w     39.00 115.00   1.00    5.00    --   24.74 178.00  90.00   76
 10  \w      9.00  65.00   1.00    5.00    --   24.74 -77.00  60.00   56
 11  \w     38.00  64.00   1.00    5.00    --   24.74 -38.00  60.00   26
 12  \w    -52.00 -15.00   1.00    5.00    --   24.74 -38.00  60.00   37
 13  \w    -54.00 -25.00   1.00    5.00    --   24.74 -77.00  60.00   29
 14  \w     10.00  99.00   1.00    5.00    --   24.74  57.00-180.00   89
 15  \w     28.00  54.00   1.00    5.00    --   24.74  77.00 -90.00   26
;
_diffrn_measurement_device 'four-circle diffractometer'
_diffrn_measurement_device_type 'SuperNova, Single source at offset/far, Eos'
_diffrn_measurement_method '\w scans'
_diffrn_orient_matrix_type 'CrysAlisPro convention (1999,Acta A55,543-557)'
_diffrn_orient_matrix_UB_11 0.0327233000
_diffrn_orient_matrix_UB_12 -0.0039094000
_diffrn_orient_matrix_UB_13 -0.0189989000
_diffrn_orient_matrix_UB_21 -0.0187090000
_diffrn_orient_matrix_UB_22 -0.0106446000
_diffrn_orient_matrix_UB_23 -0.0313915000
_diffrn_orient_matrix_UB_31 -0.0024402000
_diffrn_orient_matrix_UB_32 0.0288985000
_diffrn_orient_matrix_UB_33 -0.0141213000
_diffrn_radiation_monochromator mirror
_diffrn_radiation_type MoK\a
_diffrn_radiation_wavelength 0.71073
_diffrn_reflns_av_R_equivalents 0.0548
_diffrn_reflns_av_unetI/netI 0.0359
_diffrn_reflns_Laue_measured_fraction_full 1.000
_diffrn_reflns_Laue_measured_fraction_max 0.932
_diffrn_reflns_limit_h_max 24
_diffrn_reflns_limit_h_min -24
_diffrn_reflns_limit_k_max 27
_diffrn_reflns_limit_k_min -29
_diffrn_reflns_limit_l_max 15
_diffrn_reflns_limit_l_min -22
_diffrn_reflns_number 64038
_diffrn_reflns_point_group_measured_fraction_full 1.000
_diffrn_reflns_point_group_measured_fraction_max 0.932
_diffrn_reflns_theta_full 25.242
_diffrn_reflns_theta_max 27.498
_diffrn_reflns_theta_min 1.783
_diffrn_source 'micro-focus sealed X-ray tube'
_diffrn_source_type 'SuperNova (Mo) X-ray Source'
_exptl_absorpt_coefficient_mu 2.397
_exptl_absorpt_correction_T_max 1.00000
_exptl_absorpt_correction_T_min 0.80781
_exptl_absorpt_correction_type multi-scan
_exptl_absorpt_process_details
;
CrysAlisPro 1.171.42.102a (Rigaku Oxford Diffraction, 2023)
Empirical absorption correction using spherical harmonics,
implemented in SCALE3 ABSPACK scaling algorithm.
;
_exptl_crystal_colour colourless
_exptl_crystal_density_diffrn 1.714
_exptl_crystal_description 'hexagonal prism'
_exptl_crystal_F_000 4048
_exptl_crystal_preparation Luminescent
_exptl_crystal_size_max 0.16
_exptl_crystal_size_mid 0.15
_exptl_crystal_size_min 0.08
_refine_diff_density_max 0.603
_refine_diff_density_min -0.626
_refine_diff_density_rms 0.106
_refine_ls_extinction_method none
_refine_ls_goodness_of_fit_ref 1.050
_refine_ls_hydrogen_treatment constr
_refine_ls_matrix_type full
_refine_ls_number_parameters 518
_refine_ls_number_reflns 8284
_refine_ls_number_restraints 0
_refine_ls_restrained_S_all 1.050
_refine_ls_R_factor_all 0.0479
_refine_ls_R_factor_gt 0.0268
_refine_ls_shift/su_max 0.004
_refine_ls_shift/su_mean 0.000
_refine_ls_structure_factor_coef Fsqd
_refine_ls_weighting_details 'w=1/[\s^2^(Fo^2^)+(0.0140P)^2^+11.2497P] where P=(Fo^2^+2Fc^2^)/3'
_refine_ls_weighting_scheme calc
_refine_ls_wR_factor_gt 0.0493
_refine_ls_wR_factor_ref 0.0583
_reflns_Friedel_coverage 0.000
_reflns_number_gt 6072
_reflns_number_total 8284
_reflns_threshold_expression 'I > 2\s(I)'
_cod_data_source_file d4ce00881b2.cif
_cod_data_source_block 5Tm
_cod_depositor_comments 'Adding full bibliography for 7249595--7249597.cif.'
_cod_database_code 7249595
_shelx_shelxl_version_number 2019/3
_shelx_space_group_comment
;
The symmetry employed for this shelxl refinement is uniquely defined
by the following loop, which should always be used as a source of
symmetry information in preference to the above space-group names.
They are only intended as comments.
;
_olex2_refinement_description
;
1. Fixed Uiso
 At 1.2 times of:
  All C(H) groups, All N(H) groups
 At 1.5 times of:
  All C(H,H,H) groups, All O(H,H,H,H,H,H,H,H,H,H,H,H,H,H,H,H,H,H,H,H,H,H) groups
2.a Everything fixed:
 H1WA, H1WB, H2WA, H2WB, H3WA, H3WB, H4WA, H4WB, H5WA, H5WB, H6WA, H6WB, H7WA,
 H7WB, H8WA, H8WB, H9WA, H9WB, H10A, H10B, H11A, H11B
2.b Aromatic/amide H refined with riding coordinates:
 N1A(H1A), C4A(H4A), C5A(H5A), N1B(H1B), C4B(H4B), C5B(H5B), N1C(H1C),
 C4C(H4C), C5C(H5C), N1D(H1D), C4D(H4D), C5D(H5D)
2.c Idealised Me refined as rotating group:
 C61A(H61A,H61B,H61C), C61B(H61D,H61E,H61F), C61C(H61G,H61H,H61I), C61D(H61J,
 H61K,H61L)
;
_olex2_submission_special_instructions 'No special instructions were received'

loop_
_space_group_symop_operation_xyz
'x, y, z'
'-x+1/2, -y, z+1/2'
'-x, y+1/2, -z+1/2'
'x+1/2, -y+1/2, -z'
'-x, -y, -z'
'x-1/2, y, -z-1/2'
'x, -y-1/2, z-1/2'
'-x-1/2, y-1/2, z'

loop_
_atom_site_label
_atom_site_type_symbol
_atom_site_fract_x
_atom_site_fract_y
_atom_site_fract_z
_atom_site_U_iso_or_equiv
_atom_site_adp_type
_atom_site_occupancy
_atom_site_site_symmetry_order
_atom_site_calc_flag
_atom_site_refinement_flags_posn
_atom_site_refinement_flags_adp
_atom_site_refinement_flags_occupancy
_atom_site_disorder_assembly
_atom_site_disorder_group
Tm1 Tm 0.74787(2) 0.63618(2) 0.28402(2) 0.00940(4) Uani 1 1 d . . . . .
Na1 Na 0.51562(7) 0.62476(5) 0.15116(8) 0.0236(3) Uani 1 1 d . . . . .
N1A N 0.73928(14) 0.52412(10) 0.48805(13) 0.0139(6) Uani 1 1 d . . . . .
H1A H 0.782248 0.509519 0.481903 0.017 Uiso 1 1 calc R U . . .
C2A C 0.72128(17) 0.57228(13) 0.44637(17) 0.0133(7) Uani 1 1 d . . . . .
O21A O 0.76641(10) 0.59128(9) 0.40053(11) 0.0142(5) Uani 1 1 d . . . . .
C3A C 0.65224(16) 0.59627(13) 0.45992(17) 0.0147(7) Uani 1 1 d . . . . .
C31A C 0.62716(16) 0.65027(14) 0.42061(18) 0.0158(7) Uani 1 1 d . . . . .
O31A O 0.65588(11) 0.66483(9) 0.36014(12) 0.0174(5) Uani 1 1 d . . . . .
O32A O 0.57753(12) 0.67828(10) 0.45090(13) 0.0242(6) Uani 1 1 d . . . . .
C4A C 0.60849(18) 0.56904(14) 0.51031(18) 0.0207(8) Uani 1 1 d . . . . .
H4A H 0.562492 0.584915 0.519079 0.025 Uiso 1 1 calc R U . . .
C5A C 0.62907(19) 0.51891(14) 0.54914(19) 0.0231(8) Uani 1 1 d . . . . .
H5A H 0.597151 0.500336 0.582542 0.028 Uiso 1 1 calc R U . . .
C6A C 0.69592(18) 0.49715(14) 0.53816(17) 0.0183(7) Uani 1 1 d . . . . .
C61A C 0.7251(2) 0.44510(15) 0.5776(2) 0.0279(9) Uani 1 1 d . . . . .
H61A H 0.740484 0.415835 0.541215 0.042 Uiso 1 1 calc R U . . .
H61B H 0.688208 0.428250 0.609486 0.042 Uiso 1 1 calc R U . . .
H61C H 0.765917 0.456982 0.607942 0.042 Uiso 1 1 calc R U . . .
N1B N 0.64934(13) 0.46829(11) 0.34253(14) 0.0151(6) Uani 1 1 d . . . . .
H1B H 0.605490 0.481835 0.341047 0.018 Uiso 1 1 calc R U . . .
C2B C 0.70055(16) 0.49989(13) 0.30655(17) 0.0132(7) Uani 1 1 d . . . . .
O21B O 0.68203(11) 0.54771(9) 0.27591(12) 0.0156(5) Uani 1 1 d . . . . .
C3B C 0.77011(16) 0.47514(13) 0.30616(17) 0.0124(7) Uani 1 1 d . . . . .
C31B C 0.83111(16) 0.50484(14) 0.26642(17) 0.0141(7) Uani 1 1 d . . . . .
O31B O 0.82765(11) 0.55942(9) 0.25622(12) 0.0147(5) Uani 1 1 d . . . . .
O32B O 0.88227(11) 0.47306(9) 0.24664(13) 0.0189(5) Uani 1 1 d . . . . .
C4B C 0.78136(17) 0.42331(13) 0.34273(18) 0.0170(7) Uani 1 1 d . . . . .
H4B H 0.827629 0.406500 0.341890 0.020 Uiso 1 1 calc R U . . .
C5B C 0.72713(18) 0.39430(14) 0.38121(19) 0.0193(7) Uani 1 1 d . . . . .
H5B H 0.736718 0.359059 0.407315 0.023 Uiso 1 1 calc R U . . .
C6B C 0.66048(18) 0.41749(14) 0.38055(18) 0.0181(7) Uani 1 1 d . . . . .
C61B C 0.59714(18) 0.39158(15) 0.4194(2) 0.0273(9) Uani 1 1 d . . . . .
H61D H 0.610149 0.353517 0.440440 0.041 Uiso 1 1 calc R U . . .
H61E H 0.558184 0.386430 0.383821 0.041 Uiso 1 1 calc R U . . .
H61F H 0.581770 0.417882 0.459184 0.041 Uiso 1 1 calc R U . . .
N1C N 0.84891(13) 0.72817(11) 0.09593(14) 0.0139(6) Uani 1 1 d . . . . .
H1C H 0.891896 0.723644 0.114495 0.017 Uiso 1 1 calc R U . . .
C2C C 0.79520(16) 0.69617(13) 0.12740(17) 0.0127(7) Uani 1 1 d . . . . .
O21C O 0.81226(11) 0.66271(9) 0.18048(11) 0.0130(5) Uani 1 1 d . . . . .
C3C C 0.72608(16) 0.70384(13) 0.09598(17) 0.0138(7) Uani 1 1 d . . . . .
C31C C 0.66217(16) 0.67218(13) 0.12680(18) 0.0144(7) Uani 1 1 d . . . . .
O31C O 0.66660(11) 0.64877(9) 0.19043(12) 0.0158(5) Uani 1 1 d . . . . .
O32C O 0.60706(11) 0.67124(10) 0.08820(13) 0.0214(5) Uani 1 1 d . . . . .
C4C C 0.71879(18) 0.74110(14) 0.03650(18) 0.0193(7) Uani 1 1 d . . . . .
H4C H 0.673181 0.745429 0.014382 0.023 Uiso 1 1 calc R U . . .
C5C C 0.77602(18) 0.77281(14) 0.00744(19) 0.0217(8) Uani 1 1 d . . . . .
H5C H 0.769214 0.798496 -0.033356 0.026 Uiso 1 1 calc R U . . .
C6C C 0.84180(17) 0.76632(14) 0.03853(18) 0.0176(7) Uani 1 1 d . . . . .
C61C C 0.90777(18) 0.79858(15) 0.0160(2) 0.0268(8) Uani 1 1 d . . . . .
H61G H 0.925702 0.821253 0.058145 0.040 Uiso 1 1 calc R U . . .
H61H H 0.896639 0.825112 -0.025101 0.040 Uiso 1 1 calc R U . . .
H61I H 0.944144 0.770481 0.000131 0.040 Uiso 1 1 calc R U . . .
N1D N 0.77351(13) 0.81980(11) 0.21875(14) 0.0140(6) Uani 1 1 d . . . . .
H1D H 0.728429 0.824280 0.206683 0.017 Uiso 1 1 calc R U . . .
C2D C 0.79033(16) 0.77268(13) 0.26213(17) 0.0134(7) Uani 1 1 d . . . . .
O21D O 0.74054(11) 0.73870(9) 0.28058(12) 0.0154(5) Uani 1 1 d . . . . .
C3D C 0.86441(16) 0.76654(13) 0.28119(17) 0.0141(7) Uani 1 1 d . . . . .
C31D C 0.89243(17) 0.71452(13) 0.32318(18) 0.0162(7) Uani 1 1 d . . . . .
O31D O 0.85052(11) 0.67158(9) 0.33450(12) 0.0146(5) Uani 1 1 d . . . . .
O32D O 0.95547(11) 0.71595(9) 0.34387(13) 0.0192(5) Uani 1 1 d . . . . .
C4D C 0.91125(17) 0.80885(13) 0.25678(18) 0.0180(7) Uani 1 1 d . . . . .
H4D H 0.959914 0.806014 0.270709 0.022 Uiso 1 1 calc R U . . .
C5D C 0.88979(18) 0.85579(14) 0.21226(19) 0.0196(7) Uani 1 1 d . . . . .
H5D H 0.923467 0.884059 0.196056 0.023 Uiso 1 1 calc R U . . .
C6D C 0.82032(18) 0.86043(13) 0.19253(18) 0.0174(7) Uani 1 1 d . . . . .
C61D C 0.79149(19) 0.90597(14) 0.1406(2) 0.0252(8) Uani 1 1 d . . . . .
H61J H 0.828839 0.934584 0.129404 0.038 Uiso 1 1 calc R U . . .
H61K H 0.751066 0.925881 0.163962 0.038 Uiso 1 1 calc R U . . .
H61L H 0.775741 0.887171 0.094640 0.038 Uiso 1 1 calc R U . . .
O1W O 0.46817(12) 0.60864(10) 0.27160(13) 0.0242(6) Uani 1 1 d . . . . .
O2W O 0.58656(12) 0.53525(9) 0.14559(13) 0.0231(5) Uani 1 1 d . . . . .
O3W O 0.42819(12) 0.57433(10) 0.08872(15) 0.0317(6) Uani 1 1 d . . . . .
O4W O 0.87699(13) 0.47385(10) 0.49510(13) 0.0271(6) Uani 1 1 d . . . . .
O5W O 0.51058(12) 0.50588(10) 0.33125(14) 0.0288(6) Uani 1 1 d . . . . .
O6W O 0.98438(11) 0.71185(10) 0.15042(13) 0.0237(5) Uani 1 1 d . . . . .
O7W O 0.63020(12) 0.85436(10) 0.20164(13) 0.0240(6) Uani 1 1 d . . . . .
O8W O 0.59820(12) 0.78549(10) 0.32378(14) 0.0257(6) Uani 1 1 d . . . . .
O9W O 0.91570(14) 0.36141(10) 0.44399(13) 0.0296(6) Uani 1 1 d . . . . .
O10W O 1.00984(12) 0.94357(11) 0.15059(15) 0.0309(6) Uani 1 1 d . . . . .
O11W O 0.54296(12) 0.69146(10) 0.60109(13) 0.0228(5) Uani 1 1 d . . . . .
H1WA H 0.469680 0.640250 0.295680 0.034 Uiso 1 1 d . U . . .
H1WB H 0.424820 0.599210 0.268140 0.034 Uiso 1 1 d . U . . .
H2WA H 0.610010 0.536360 0.184190 0.034 Uiso 1 1 d . U . . .
H2WB H 0.558170 0.506230 0.149570 0.034 Uiso 1 1 d . U . . .
H3WA H 0.421070 0.542140 0.064410 0.034 Uiso 1 1 d . U . . .
H3WB H 0.384830 0.584710 0.099060 0.034 Uiso 1 1 d . U . . .
H4WA H 0.890330 0.472440 0.539030 0.034 Uiso 1 1 d . U . . .
H4WB H 0.885810 0.440130 0.477370 0.034 Uiso 1 1 d . U . . .
H5WA H 0.504870 0.542080 0.317180 0.034 Uiso 1 1 d . U . . .
H5WB H 0.477950 0.488960 0.303800 0.034 Uiso 1 1 d . U . . .
H6WA H 1.010110 0.695900 0.116300 0.034 Uiso 1 1 d . U . . .
H6WB H 1.010520 0.740200 0.164310 0.034 Uiso 1 1 d . U . . .
H7WA H 0.602280 0.843770 0.168990 0.034 Uiso 1 1 d . U . . .
H7WB H 0.622350 0.889890 0.210380 0.034 Uiso 1 1 d . U . . .
H8WA H 0.605400 0.808180 0.287780 0.034 Uiso 1 1 d . U . . .
H8WB H 0.635230 0.762450 0.321130 0.034 Uiso 1 1 d . U . . .
H9WA H 0.908510 0.335350 0.410630 0.034 Uiso 1 1 d . U . . .
H9WB H 0.909580 0.345020 0.484010 0.034 Uiso 1 1 d . U . . .
H10A H 1.031230 0.924040 0.116580 0.034 Uiso 1 1 d . U . . .
H10B H 1.044530 0.954860 0.178150 0.034 Uiso 1 1 d . U . . .
H11A H 0.555650 0.693650 0.557330 0.034 Uiso 1 1 d . U . . .
H11B H 0.519770 0.721520 0.612010 0.034 Uiso 1 1 d . U . . .

loop_
_atom_site_aniso_label
_atom_site_aniso_U_11
_atom_site_aniso_U_22
_atom_site_aniso_U_33
_atom_site_aniso_U_23
_atom_site_aniso_U_13
_atom_site_aniso_U_12
Tm1 0.01011(7) 0.00881(7) 0.00929(7) 0.00101(5) 0.00027(6) 0.00002(5)
Na1 0.0244(7) 0.0195(7) 0.0270(8) -0.0004(6) 0.0089(6) 0.0001(6)
N1A 0.0209(15) 0.0118(13) 0.0091(13) 0.0006(10) -0.0001(12) 0.0004(11)
C2A 0.0184(16) 0.0127(16) 0.0089(15) -0.0027(13) -0.0029(14) -0.0014(13)
O21A 0.0140(11) 0.0155(11) 0.0132(11) 0.0039(9) 0.0014(9) 0.0003(9)
C3A 0.0161(16) 0.0155(16) 0.0127(16) 0.0010(13) 0.0028(14) -0.0013(13)
C31A 0.0133(16) 0.0201(17) 0.0139(17) -0.0044(14) 0.0010(14) 0.0009(13)
O31A 0.0171(11) 0.0170(12) 0.0181(12) 0.0026(10) 0.0043(10) 0.0026(9)
O32A 0.0221(13) 0.0329(14) 0.0176(12) 0.0027(11) 0.0056(11) 0.0120(11)
C4A 0.0197(17) 0.0227(18) 0.0197(18) -0.0019(15) 0.0068(15) -0.0008(14)
C5A 0.0289(19) 0.0206(18) 0.0198(18) 0.0028(15) 0.0109(16) -0.0059(15)
C6A 0.0320(19) 0.0120(16) 0.0108(16) 0.0002(13) 0.0020(15) -0.0039(14)
C61A 0.043(2) 0.0210(19) 0.0201(19) 0.0059(16) 0.0037(18) -0.0004(16)
N1B 0.0125(13) 0.0156(14) 0.0172(15) -0.0016(12) 0.0027(12) -0.0002(11)
C2B 0.0159(15) 0.0130(16) 0.0107(16) -0.0032(13) 0.0016(13) -0.0025(13)
O21B 0.0138(11) 0.0130(11) 0.0198(12) 0.0005(10) -0.0011(10) -0.0006(9)
C3B 0.0161(16) 0.0110(15) 0.0101(15) -0.0032(12) 0.0011(13) -0.0030(12)
C31B 0.0153(16) 0.0156(17) 0.0115(16) -0.0019(13) -0.0025(13) -0.0019(13)
O31B 0.0136(11) 0.0111(11) 0.0193(12) 0.0005(9) 0.0005(10) 0.0004(9)
O32B 0.0144(11) 0.0165(12) 0.0259(13) -0.0004(10) 0.0057(11) 0.0024(9)
C4B 0.0196(16) 0.0152(17) 0.0164(17) -0.0043(14) -0.0018(15) 0.0007(13)
C5B 0.0273(18) 0.0131(17) 0.0174(17) 0.0030(14) -0.0005(15) -0.0021(14)
C6B 0.0256(18) 0.0145(17) 0.0143(17) -0.0030(14) 0.0015(15) -0.0060(14)
C61B 0.0251(19) 0.024(2) 0.032(2) 0.0057(17) 0.0089(17) -0.0054(15)
N1C 0.0108(13) 0.0165(14) 0.0144(14) 0.0019(12) 0.0012(11) -0.0010(10)
C2C 0.0147(15) 0.0101(15) 0.0132(16) -0.0048(13) 0.0025(13) 0.0002(12)
O21C 0.0149(11) 0.0135(11) 0.0107(11) 0.0013(9) 0.0021(9) 0.0003(9)
C3C 0.0132(15) 0.0139(16) 0.0142(16) -0.0028(13) 0.0019(13) 0.0012(12)
C31C 0.0154(16) 0.0153(17) 0.0126(16) -0.0009(13) 0.0007(14) 0.0018(13)
O31C 0.0143(11) 0.0199(12) 0.0133(12) 0.0018(10) -0.0022(10) -0.0022(9)
O32C 0.0159(12) 0.0278(13) 0.0204(13) 0.0038(11) -0.0039(11) -0.0018(10)
C4C 0.0183(16) 0.0209(18) 0.0188(18) 0.0027(15) -0.0045(15) 0.0013(14)
C5C 0.0256(18) 0.0205(18) 0.0189(18) 0.0099(15) 0.0011(16) -0.0005(15)
C6C 0.0227(17) 0.0173(17) 0.0128(17) 0.0033(14) 0.0033(15) -0.0020(14)
C61C 0.0270(19) 0.030(2) 0.024(2) 0.0100(17) 0.0032(17) -0.0077(16)
N1D 0.0153(13) 0.0121(13) 0.0147(14) 0.0007(11) -0.0008(12) -0.0008(10)
C2D 0.0188(17) 0.0088(15) 0.0127(16) -0.0025(13) 0.0015(14) -0.0007(13)
O21D 0.0138(11) 0.0104(11) 0.0219(12) 0.0012(9) 0.0007(10) -0.0002(9)
C3D 0.0163(15) 0.0122(16) 0.0138(16) -0.0035(14) -0.0010(14) 0.0008(12)
C31D 0.0192(17) 0.0130(16) 0.0163(17) -0.0014(13) 0.0009(15) 0.0013(13)
O31D 0.0129(11) 0.0120(11) 0.0187(12) 0.0015(9) -0.0036(10) -0.0027(9)
O32D 0.0120(11) 0.0206(12) 0.0252(13) 0.0020(10) -0.0057(10) -0.0005(9)
C4D 0.0180(16) 0.0165(17) 0.0197(18) -0.0034(14) 0.0026(15) -0.0012(13)
C5D 0.0249(18) 0.0143(17) 0.0195(18) -0.0003(14) 0.0051(16) -0.0051(14)
C6D 0.0276(18) 0.0102(16) 0.0144(17) 0.0007(13) 0.0021(15) -0.0011(14)
C61D 0.035(2) 0.0176(18) 0.0231(19) 0.0057(16) -0.0009(17) 0.0003(15)
O1W 0.0152(12) 0.0288(14) 0.0287(14) -0.0030(11) -0.0008(11) 0.0008(10)
O2W 0.0227(12) 0.0207(13) 0.0259(13) -0.0003(11) -0.0017(11) -0.0041(10)
O3W 0.0194(13) 0.0276(14) 0.0481(17) -0.0106(13) 0.0045(13) 0.0043(10)
O4W 0.0347(15) 0.0246(13) 0.0221(13) 0.0033(11) 0.0000(12) 0.0074(11)
O5W 0.0169(12) 0.0276(14) 0.0418(16) 0.0036(12) -0.0078(12) -0.0020(10)
O6W 0.0154(12) 0.0298(14) 0.0260(14) -0.0043(11) 0.0030(11) 0.0007(10)
O7W 0.0251(13) 0.0185(13) 0.0282(14) -0.0014(11) -0.0080(12) 0.0006(10)
O8W 0.0236(13) 0.0227(13) 0.0307(14) 0.0042(11) 0.0058(12) 0.0074(10)
O9W 0.0448(16) 0.0224(13) 0.0216(13) 0.0040(11) -0.0013(13) -0.0009(12)
O10W 0.0208(13) 0.0311(15) 0.0408(16) -0.0054(13) 0.0010(13) -0.0022(11)
O11W 0.0265(13) 0.0223(13) 0.0196(13) -0.0008(11) 0.0028(11) 0.0053(10)

loop_
_atom_type_symbol
_atom_type_description
_atom_type_scat_dispersion_real
_atom_type_scat_dispersion_imag
_atom_type_scat_source
C C 0.0033 0.0016 'International Tables Vol C Tables 4.2.6.8 and 6.1.1.4'
H H 0.0000 0.0000 'International Tables Vol C Tables 4.2.6.8 and 6.1.1.4'
N N 0.0061 0.0033 'International Tables Vol C Tables 4.2.6.8 and 6.1.1.4'
O O 0.0106 0.0060 'International Tables Vol C Tables 4.2.6.8 and 6.1.1.4'
Tm Tm -0.3139 5.2483 'International Tables Vol C Tables 4.2.6.8 and 6.1.1.4'
Na Na 0.0362 0.0249 'International Tables Vol C Tables 4.2.6.8 and 6.1.1.4'

loop_
_geom_angle_atom_site_label_1
_geom_angle_atom_site_label_2
_geom_angle_atom_site_label_3
_geom_angle
_geom_angle_site_symmetry_1
_geom_angle_site_symmetry_3
_geom_angle_publ_flag
O21A Tm1 O21B 76.23(7) . . ?
O31A Tm1 O21A 72.76(7) . . ?
O31A Tm1 O21B 83.57(7) . . ?
O31A Tm1 O31B 144.52(7) . . ?
O31A Tm1 O21C 143.31(7) . . ?
O31A Tm1 O21D 71.82(7) . . ?
O31B Tm1 O21A 76.89(7) . . ?
O31B Tm1 O21B 71.62(7) . . ?
O21C Tm1 O21A 139.19(7) . . ?
O21C Tm1 O21B 116.54(7) . . ?
O21C Tm1 O31B 71.97(7) . . ?
O21C Tm1 O21D 75.35(7) . . ?
O31C Tm1 O21A 143.76(7) . . ?
O31C Tm1 O31A 84.50(8) . . ?
O31C Tm1 O21B 73.43(7) . . ?
O31C Tm1 O31B 111.03(8) . . ?
O31C Tm1 O21C 73.72(8) . . ?
O31C Tm1 O21D 79.42(7) . . ?
O21D Tm1 O21A 117.72(7) . . ?
O21D Tm1 O21B 144.83(7) . . ?
O21D Tm1 O31B 140.64(7) . . ?
O31D Tm1 O21A 71.00(7) . . ?
O31D Tm1 O31A 107.17(8) . . ?
O31D Tm1 O21B 140.08(7) . . ?
O31D Tm1 O31B 79.16(7) . . ?
O31D Tm1 O21C 77.71(7) . . ?
O31D Tm1 O31C 144.28(7) . . ?
O31D Tm1 O21D 72.91(7) . . ?
C31C Na1 C31D 117.71(9) . 6_556 ?
O31C Na1 C31C 24.58(7) . . ?
O31C Na1 C31D 123.32(8) . 6_556 ?
O32C Na1 C31C 23.01(8) . . ?
O32C Na1 O31C 47.58(7) . . ?
O32C Na1 C31D 108.68(9) . 6_556 ?
O32C Na1 O32D 88.21(9) . 6_556 ?
O32C Na1 O1W 142.85(10) . . ?
O32C Na1 O2W 87.68(9) . . ?
O32D Na1 C31C 97.21(9) 6_556 . ?
O32D Na1 O31C 106.44(8) 6_556 . ?
O32D Na1 C31D 20.86(8) 6_556 6_556 ?
O32D Na1 O1W 85.58(9) 6_556 . ?
O32D Na1 O2W 175.38(9) 6_556 . ?
O1W Na1 C31C 122.38(10) . . ?
O1W Na1 O31C 99.68(8) . . ?
O1W Na1 C31D 71.88(9) . 6_556 ?
O1W Na1 O2W 96.45(9) . . ?
O2W Na1 C31C 78.20(8) . . ?
O2W Na1 O31C 69.16(7) . . ?
O2W Na1 C31D 163.52(9) . 6_556 ?
O3W Na1 C31C 140.03(10) . . ?
O3W Na1 O31C 152.82(9) . . ?
O3W Na1 O32C 121.24(10) . . ?
O3W Na1 C31D 82.70(9) . 6_556 ?
O3W Na1 O32D 96.81(9) . 6_556 ?
O3W Na1 O1W 95.88(10) . . ?
O3W Na1 O2W 87.12(9) . . ?
C2A N1A H1A 117.4 . . ?
C6A N1A H1A 117.4 . . ?
C6A N1A C2A 125.3(3) . . ?
N1A C2A C3A 115.9(3) . . ?
O21A C2A N1A 118.0(3) . . ?
O21A C2A C3A 126.1(3) . . ?
C2A O21A Tm1 129.30(19) . . ?
C2A C3A C31A 121.3(3) . . ?
C4A C3A C2A 118.8(3) . . ?
C4A C3A C31A 119.9(3) . . ?
O31A C31A C3A 119.5(3) . . ?
O32A C31A C3A 116.5(3) . . ?
O32A C31A O31A 124.0(3) . . ?
C31A O31A Tm1 139.6(2) . . ?
C3A C4A H4A 118.7 . . ?
C3A C4A C5A 122.5(3) . . ?
C5A C4A H4A 118.7 . . ?
C4A C5A H5A 120.6 . . ?
C6A C5A C4A 118.7(3) . . ?
C6A C5A H5A 120.6 . . ?
N1A C6A C5A 118.7(3) . . ?
N1A C6A C61A 117.2(3) . . ?
C5A C6A C61A 124.1(3) . . ?
C6A C61A H61A 109.5 . . ?
C6A C61A H61B 109.5 . . ?
C6A C61A H61C 109.5 . . ?
H61A C61A H61B 109.5 . . ?
H61A C61A H61C 109.5 . . ?
H61B C61A H61C 109.5 . . ?
C2B N1B H1B 117.3 . . ?
C6B N1B H1B 117.3 . . ?
C6B N1B C2B 125.5(3) . . ?
N1B C2B C3B 116.0(3) . . ?
O21B C2B N1B 117.9(3) . . ?
O21B C2B C3B 126.1(3) . . ?
C2B O21B Tm1 124.18(19) . . ?
C2B C3B C31B 121.3(3) . . ?
C4B C3B C2B 118.8(3) . . ?
C4B C3B C31B 119.9(3) . . ?
O31B C31B C3B 118.3(3) . . ?
O32B C31B C3B 117.0(3) . . ?
O32B C31B O31B 124.7(3) . . ?
C31B O31B Tm1 137.4(2) . . ?
C3B C4B H4B 118.8 . . ?
C3B C4B C5B 122.4(3) . . ?
C5B C4B H4B 118.8 . . ?
C4B C5B H5B 120.6 . . ?
C6B C5B C4B 118.8(3) . . ?
C6B C5B H5B 120.6 . . ?
N1B C6B C61B 116.6(3) . . ?
C5B C6B N1B 118.5(3) . . ?
C5B C6B C61B 124.9(3) . . ?
C6B C61B H61D 109.5 . . ?
C6B C61B H61E 109.5 . . ?
C6B C61B H61F 109.5 . . ?
H61D C61B H61E 109.5 . . ?
H61D C61B H61F 109.5 . . ?
H61E C61B H61F 109.5 . . ?
C2C N1C H1C 117.1 . . ?
C6C N1C H1C 117.1 . . ?
C6C N1C C2C 125.9(3) . . ?
N1C C2C C3C 116.1(3) . . ?
O21C C2C N1C 116.7(3) . . ?
O21C C2C C3C 127.2(3) . . ?
C2C O21C Tm1 129.68(19) . . ?
C2C C3C C31C 121.2(3) . . ?
C4C C3C C2C 118.4(3) . . ?
C4C C3C C31C 120.3(3) . . ?
C3C C31C Na1 163.9(2) . . ?
O31C C31C Na1 76.97(17) . . ?
O31C C31C C3C 118.9(3) . . ?
O32C C31C Na1 46.54(15) . . ?
O32C C31C C3C 117.6(3) . . ?
O32C C31C O31C 123.5(3) . . ?
Tm1 O31C Na1 141.87(9) . . ?
C31C O31C Tm1 139.6(2) . . ?
C31C O31C Na1 78.46(18) . . ?
C31C O32C Na1 110.4(2) . . ?
C3C C4C H4C 118.8 . . ?
C3C C4C C5C 122.4(3) . . ?
C5C C4C H4C 118.8 . . ?
C4C C5C H5C 120.5 . . ?
C6C C5C C4C 119.0(3) . . ?
C6C C5C H5C 120.5 . . ?
N1C C6C C5C 118.1(3) . . ?
N1C C6C C61C 116.2(3) . . ?
C5C C6C C61C 125.7(3) . . ?
C6C C61C H61G 109.5 . . ?
C6C C61C H61H 109.5 . . ?
C6C C61C H61I 109.5 . . ?
H61G C61C H61H 109.5 . . ?
H61G C61C H61I 109.5 . . ?
H61H C61C H61I 109.5 . . ?
C2D N1D H1D 117.1 . . ?
C6D N1D H1D 117.1 . . ?
C6D N1D C2D 125.8(3) . . ?
N1D C2D C3D 115.9(3) . . ?
O21D C2D N1D 117.7(3) . . ?
O21D C2D C3D 126.4(3) . . ?
C2D O21D Tm1 125.33(19) . . ?
C2D C3D C31D 122.4(3) . . ?
C4D C3D C2D 118.1(3) . . ?
C4D C3D C31D 119.4(3) . . ?
C3D C31D Na1 148.4(2) . 6_656 ?
O31D C31D Na1 85.88(17) . 6_656 ?
O31D C31D C3D 118.2(3) . . ?
O32D C31D Na1 42.88(15) . 6_656 ?
O32D C31D C3D 117.6(3) . . ?
O32D C31D O31D 124.1(3) . . ?
C31D O31D Tm1 137.0(2) . . ?
C31D O32D Na1 116.3(2) . 6_656 ?
C3D C4D H4D 118.8 . . ?
C3D C4D C5D 122.5(3) . . ?
C5D C4D H4D 118.8 . . ?
C4D C5D H5D 120.4 . . ?
C6D C5D C4D 119.2(3) . . ?
C6D C5D H5D 120.4 . . ?
N1D C6D C61D 117.1(3) . . ?
C5D C6D N1D 118.4(3) . . ?
C5D C6D C61D 124.4(3) . . ?
C6D C61D H61J 109.5 . . ?
C6D C61D H61K 109.5 . . ?
C6D C61D H61L 109.5 . . ?
H61J C61D H61K 109.5 . . ?
H61J C61D H61L 109.5 . . ?
H61K C61D H61L 109.5 . . ?
Na1 O1W H1WA 109.0 . . ?
Na1 O1W H1WB 109.5 . . ?
H1WA O1W H1WB 106.8 . . ?
Na1 O2W H2WA 103.4 . . ?
Na1 O2W H2WB 107.8 . . ?
H2WA O2W H2WB 106.6 . . ?
Na1 O3W H3WA 141.5 . . ?
Na1 O3W H3WB 115.3 . . ?
H3WA O3W H3WB 101.3 . . ?
H4WA O4W H4WB 105.3 . . ?
H5WA O5W H5WB 99.7 . . ?
H6WA O6W H6WB 102.0 . . ?
H7WA O7W H7WB 107.8 . . ?
H8WA O8W H8WB 101.6 . . ?
H9WA O9W H9WB 106.2 . . ?
H10A O10W H10B 102.4 . . ?
H11A O11W H11B 109.0 . . ?

loop_
_geom_bond_atom_site_label_1
_geom_bond_atom_site_label_2
_geom_bond_distance
_geom_bond_site_symmetry_2
_geom_bond_publ_flag
Tm1 O21A 2.365(2) . ?
Tm1 O31A 2.302(2) . ?
Tm1 O21B 2.374(2) . ?
Tm1 O31B 2.361(2) . ?
Tm1 O21C 2.306(2) . ?
Tm1 O31C 2.294(2) . ?
Tm1 O21D 2.347(2) . ?
Tm1 O31D 2.280(2) . ?
Na1 C31C 2.990(3) . ?
Na1 O31C 2.973(2) . ?
Na1 O32C 2.316(3) . ?
Na1 C31D 3.126(3) 6_556 ?
Na1 O32D 2.372(2) 6_556 ?
Na1 O1W 2.377(3) . ?
Na1 O2W 2.443(3) . ?
Na1 O3W 2.300(3) . ?
N1A H1A 0.8800 . ?
N1A C2A 1.375(4) . ?
N1A C6A 1.364(4) . ?
C2A O21A 1.261(4) . ?
C2A C3A 1.429(4) . ?
C3A C31A 1.499(4) . ?
C3A C4A 1.374(4) . ?
C31A O31A 1.262(4) . ?
C31A O32A 1.256(4) . ?
C4A H4A 0.9500 . ?
C4A C5A 1.397(5) . ?
C5A H5A 0.9500 . ?
C5A C6A 1.365(5) . ?
C6A C61A 1.490(4) . ?
C61A H61A 0.9800 . ?
C61A H61B 0.9800 . ?
C61A H61C 0.9800 . ?
N1B H1B 0.8800 . ?
N1B C2B 1.367(4) . ?
N1B C6B 1.364(4) . ?
C2B O21B 1.273(4) . ?
C2B C3B 1.424(4) . ?
C3B C31B 1.512(4) . ?
C3B C4B 1.372(4) . ?
C31B O31B 1.262(4) . ?
C31B O32B 1.256(4) . ?
C4B H4B 0.9500 . ?
C4B C5B 1.399(4) . ?
C5B H5B 0.9500 . ?
C5B C6B 1.359(5) . ?
C6B C61B 1.502(4) . ?
C61B H61D 0.9800 . ?
C61B H61E 0.9800 . ?
C61B H61F 0.9800 . ?
N1C H1C 0.8800 . ?
N1C C2C 1.369(4) . ?
N1C C6C 1.360(4) . ?
C2C O21C 1.267(4) . ?
C2C C3C 1.427(4) . ?
C3C C31C 1.507(4) . ?
C3C C4C 1.376(4) . ?
C31C O31C 1.269(4) . ?
C31C O32C 1.248(4) . ?
C4C H4C 0.9500 . ?
C4C C5C 1.398(5) . ?
C5C H5C 0.9500 . ?
C5C C6C 1.365(5) . ?
C6C C61C 1.498(4) . ?
C61C H61G 0.9800 . ?
C61C H61H 0.9800 . ?
C61C H61I 0.9800 . ?
N1D H1D 0.8800 . ?
N1D C2D 1.368(4) . ?
N1D C6D 1.363(4) . ?
C2D O21D 1.260(4) . ?
C2D C3D 1.440(4) . ?
C3D C31D 1.505(4) . ?
C3D C4D 1.379(4) . ?
C31D O31D 1.274(4) . ?
C31D O32D 1.242(4) . ?
C4D H4D 0.9500 . ?
C4D C5D 1.399(4) . ?
C5D H5D 0.9500 . ?
C5D C6D 1.356(5) . ?
C6D C61D 1.501(4) . ?
C61D H61J 0.9800 . ?
C61D H61K 0.9800 . ?
C61D H61L 0.9800 . ?
O1W H1WA 0.8433 . ?
O1W H1WB 0.8443 . ?
O2W H2WA 0.8243 . ?
O2W H2WB 0.8539 . ?
O3W H3WA 0.8667 . ?
O3W H3WB 0.8683 . ?
O4W H4WA 0.8318 . ?
O4W H4WB 0.8505 . ?
O5W H5WA 0.8719 . ?
O5W H5WB 0.8776 . ?
O6W H6WA 0.8633 . ?
O6W H6WB 0.8505 . ?
O7W H7WA 0.8250 . ?
O7W H7WB 0.8399 . ?
O8W H8WA 0.8419 . ?
O8W H8WB 0.8735 . ?
O9W H9WA 0.8574 . ?
O9W H9WB 0.8214 . ?
O10W H10A 0.8584 . ?
O10W H10B 0.8591 . ?
O11W H11A 0.8262 . ?
O11W H11B 0.8368 . ?

loop_
_geom_hbond_atom_site_label_D
_geom_hbond_atom_site_label_H
_geom_hbond_atom_site_label_A
_geom_hbond_distance_DH
_geom_hbond_distance_HA
_geom_hbond_distance_DA
_geom_hbond_angle_DHA
_geom_hbond_site_symmetry_A
_geom_hbond_publ_flag
O1W H1WA O6W 0.84 1.92 2.763(3) 173.7 6_556 yes
O1W H1WB O31B 0.84 2.09 2.912(3) 166.0 6_556 yes
O2W H2WA O21B 0.82 2.15 2.970(3) 171.4 . yes
O2W H2WB O10W 0.85 1.92 2.770(3) 174.8 8_755 yes
O3W H3WA O4W 0.87 2.07 2.912(3) 164.8 6_556 yes
O3W H3WB O21A 0.87 2.23 3.069(3) 162.7 6_556 yes
O4W H4WA O2W 0.83 1.98 2.808(3) 174.4 2_665 yes
O4W H4WB O9W 0.85 1.98 2.825(3) 173.4 . yes
O5W H5WA O1W 0.87 1.86 2.703(3) 161.7 . yes
O5W H5WB O32B 0.88 2.05 2.888(3) 160.4 6_556 yes
O6W H6WA O32A 0.86 1.80 2.644(3) 165.7 6_656 yes
O6W H6WB O8W 0.85 1.96 2.760(3) 157.1 6_656 yes
O7W H7WA O11W 0.82 1.84 2.659(3) 171.1 7_575 yes
O7W H7WB O32B 0.84 2.01 2.840(3) 169.0 8_765 yes
O8W H8WA O7W 0.84 1.94 2.773(3) 173.6 . yes
O8W H8WB O21D 0.87 2.18 2.982(3) 153.1 . yes
O9W H9WA O8W 0.86 1.94 2.789(3) 169.9 8_755 yes
O9W H9WB O32C 0.82 1.94 2.740(3) 163.9 2_665 yes
O10W H10A O9W 0.86 2.06 2.897(3) 165.4 3_755 yes
O10W H10B O32B 0.86 1.98 2.828(3) 171.2 3_755 yes
O11W H11A O32A 0.83 1.99 2.802(3) 165.6 . yes
O11W H11B O32D 0.84 2.03 2.857(3) 168.0 4_466 yes

loop_
_geom_torsion_atom_site_label_1
_geom_torsion_atom_site_label_2
_geom_torsion_atom_site_label_3
_geom_torsion_atom_site_label_4
_geom_torsion
_geom_torsion_site_symmetry_1
_geom_torsion_site_symmetry_2
_geom_torsion_site_symmetry_3
_geom_torsion_site_symmetry_4
_geom_torsion_publ_flag
Na1 C31C O31C Tm1 -178.1(3) . . . . ?
Na1 C31D O31D Tm1 -137.9(2) 6_656 . . . ?
N1A C2A O21A Tm1 146.9(2) . . . . ?
N1A C2A C3A C31A 177.4(3) . . . . ?
N1A C2A C3A C4A -2.4(4) . . . . ?
C2A N1A C6A C5A -0.3(5) . . . . ?
C2A N1A C6A C61A 179.6(3) . . . . ?
C2A C3A C31A O31A 21.8(5) . . . . ?
C2A C3A C31A O32A -158.5(3) . . . . ?
C2A C3A C4A C5A 0.3(5) . . . . ?
O21A C2A C3A C31A -2.3(5) . . . . ?
O21A C2A C3A C4A 177.9(3) . . . . ?
C3A C2A O21A Tm1 -33.4(4) . . . . ?
C3A C31A O31A Tm1 -4.7(5) . . . . ?
C3A C4A C5A C6A 1.9(5) . . . . ?
C31A C3A C4A C5A -179.4(3) . . . . ?
O32A C31A O31A Tm1 175.7(2) . . . . ?
C4A C3A C31A O31A -158.4(3) . . . . ?
C4A C3A C31A O32A 21.2(4) . . . . ?
C4A C5A C6A N1A -2.0(5) . . . . ?
C4A C5A C6A C61A 178.2(3) . . . . ?
C6A N1A C2A O21A -177.8(3) . . . . ?
C6A N1A C2A C3A 2.5(4) . . . . ?
N1B C2B O21B Tm1 135.8(2) . . . . ?
N1B C2B C3B C31B 178.2(3) . . . . ?
N1B C2B C3B C4B -1.7(4) . . . . ?
C2B N1B C6B C5B -2.6(5) . . . . ?
C2B N1B C6B C61B 176.9(3) . . . . ?
C2B C3B C31B O31B 24.5(4) . . . . ?
C2B C3B C31B O32B -156.3(3) . . . . ?
C2B C3B C4B C5B -0.9(5) . . . . ?
O21B C2B C3B C31B -0.7(5) . . . . ?
O21B C2B C3B C4B 179.3(3) . . . . ?
C3B C2B O21B Tm1 -45.2(4) . . . . ?
C3B C31B O31B Tm1 0.8(5) . . . . ?
C3B C4B C5B C6B 1.9(5) . . . . ?
C31B C3B C4B C5B 179.2(3) . . . . ?
O32B C31B O31B Tm1 -178.3(2) . . . . ?
C4B C3B C31B O31B -155.5(3) . . . . ?
C4B C3B C31B O32B 23.7(4) . . . . ?
C4B C5B C6B N1B -0.2(5) . . . . ?
C4B C5B C6B C61B -179.7(3) . . . . ?
C6B N1B C2B O21B -177.4(3) . . . . ?
C6B N1B C2B C3B 3.6(4) . . . . ?
N1C C2C O21C Tm1 146.8(2) . . . . ?
N1C C2C C3C C31C -178.6(3) . . . . ?
N1C C2C C3C C4C 1.4(4) . . . . ?
C2C N1C C6C C5C -1.8(5) . . . . ?
C2C N1C C6C C61C 177.1(3) . . . . ?
C2C C3C C31C Na1 -174.2(6) . . . . ?
C2C C3C C31C O31C 15.4(4) . . . . ?
C2C C3C C31C O32C -165.6(3) . . . . ?
C2C C3C C4C C5C -2.0(5) . . . . ?
O21C C2C C3C C31C 2.2(5) . . . . ?
O21C C2C C3C C4C -177.9(3) . . . . ?
C3C C2C O21C Tm1 -33.9(4) . . . . ?
C3C C31C O31C Tm1 -0.9(5) . . . . ?
C3C C31C O31C Na1 177.3(3) . . . . ?
C3C C31C O32C Na1 -176.7(2) . . . . ?
C3C C4C C5C C6C 0.6(5) . . . . ?
C31C C3C C4C C5C 178.0(3) . . . . ?
O31C C31C O32C Na1 2.3(4) . . . . ?
O32C C31C O31C Tm1 -179.8(2) . . . . ?
O32C C31C O31C Na1 -1.7(3) . . . . ?
C4C C3C C31C Na1 5.9(9) . . . . ?
C4C C3C C31C O31C -164.5(3) . . . . ?
C4C C3C C31C O32C 14.5(4) . . . . ?
C4C C5C C6C N1C 1.2(5) . . . . ?
C4C C5C C6C C61C -177.6(3) . . . . ?
C6C N1C C2C O21C 179.8(3) . . . . ?
C6C N1C C2C C3C 0.5(4) . . . . ?
N1D C2D O21D Tm1 139.0(2) . . . . ?
N1D C2D C3D C31D -174.9(3) . . . . ?
N1D C2D C3D C4D 2.1(4) . . . . ?
C2D N1D C6D C5D -2.2(5) . . . . ?
C2D N1D C6D C61D 175.1(3) . . . . ?
C2D C3D C31D Na1 144.1(3) . . . 6_656 ?
C2D C3D C31D O31D 8.3(5) . . . . ?
C2D C3D C31D O32D -172.6(3) . . . . ?
C2D C3D C4D C5D -2.5(5) . . . . ?
O21D C2D C3D C31D 4.0(5) . . . . ?
O21D C2D C3D C4D -179.0(3) . . . . ?
C3D C2D O21D Tm1 -39.9(4) . . . . ?
C3D C31D O31D Tm1 20.7(4) . . . . ?
C3D C31D O32D Na1 -148.1(2) . . . 6_656 ?
C3D C4D C5D C6D 0.5(5) . . . . ?
C31D C3D C4D C5D 174.6(3) . . . . ?
O31D C31D O32D Na1 31.0(4) . . . 6_656 ?
O32D C31D O31D Tm1 -158.4(2) . . . . ?
C4D C3D C31D Na1 -32.8(6) . . . 6_656 ?
C4D C3D C31D O31D -168.6(3) . . . . ?
C4D C3D C31D O32D 10.5(5) . . . . ?
C4D C5D C6D N1D 1.8(5) . . . . ?
C4D C5D C6D C61D -175.3(3) . . . . ?
C6D N1D C2D O21D -178.8(3) . . . . ?
C6D N1D C2D C3D 0.2(4) . . . . ?
